data_4500838
loop_
_publ_author_name
'Thu\'ery, Pierre'

_publ_section_title
;
 Uranyl Ion Complexation by Aliphatic Dicarboxylic Acids in the Presence
 of Cucurbiturils as Additional Ligands or Structure-Directing Agents
;
_journal_issue 6
_journal_name_full 'Crystal Growth &amp; Design'
_journal_page_first 2606
_journal_paper_doi 10.1021/cg200349p
_journal_volume 11
_journal_year 2011
_chemical_formula_sum 'C102 H162 N26 O66 Sr2 U8'
_chemical_formula_weight 4888.06
_space_group_IT_number 2
_symmetry_cell_setting triclinic
_symmetry_space_group_name_Hall '-P 1'
_symmetry_space_group_name_H-M 'P -1'
_atom_sites_solution_hydrogens geom
_atom_sites_solution_primary direct
_atom_sites_solution_secondary difmap
_audit_creation_method SHELXL-97
_cell_angle_alpha 95.149(2)
_cell_angle_beta 99.457(3)
_cell_angle_gamma 90.872(3)
_cell_formula_units_Z 1
_cell_length_a 10.9467(4)
_cell_length_b 17.8697(8)
_cell_length_c 18.8015(8)
_cell_measurement_reflns_used 150658
_cell_measurement_temperature 150(2)
_cell_measurement_theta_max 25.68
_cell_measurement_theta_min 2.58
_cell_volume 3611.5(3)
_computing_cell_refinement 'HKL2000 (Otwinowski & Minor, 1997)'
_computing_data_collection 'COLLECT (Nonius, 1998)'
_computing_data_reduction 'HKL2000 (Otwinowski & Minor, 1997)'
_computing_molecular_graphics 'SHELXTL (Sheldrick, 2008)'
_computing_publication_material 'SHELXTL (Sheldrick, 2008); PLATON (Spek, 2003)'
_computing_structure_refinement 'SHELXL-97 (Sheldrick, 2008)'
_computing_structure_solution 'SHELXS-97 (Sheldrick, 2008)'
_diffrn_ambient_temperature 150(2)
_diffrn_measured_fraction_theta_full 0.997
_diffrn_measured_fraction_theta_max 0.997
_diffrn_measurement_device_type 'Nonius Kappa-CCD area-detector diffractometer'
_diffrn_measurement_method 'two \f and ten \w scans with 2\% steps (698 frames)'
_diffrn_radiation_monochromator graphite
_diffrn_radiation_source 'fine-focus sealed tube'
_diffrn_radiation_type MoK\a
_diffrn_radiation_wavelength 0.71073
_diffrn_reflns_av_R_equivalents 0.0726
_diffrn_reflns_av_sigmaI/netI 0.0776
_diffrn_reflns_limit_h_max 13
_diffrn_reflns_limit_h_min -13
_diffrn_reflns_limit_k_max 21
_diffrn_reflns_limit_k_min -21
_diffrn_reflns_limit_l_max 22
_diffrn_reflns_limit_l_min -22
_diffrn_reflns_number 150658
_diffrn_reflns_theta_full 25.68
_diffrn_reflns_theta_max 25.68
_diffrn_reflns_theta_min 2.58
_diffrn_standards_decay_% 0
_diffrn_standards_interval_time 0
_diffrn_standards_number 0
_exptl_absorpt_coefficient_mu 9.767
_exptl_absorpt_correction_T_max 0.310
_exptl_absorpt_correction_T_min 0.179
_exptl_absorpt_correction_type multi-scan
_exptl_absorpt_process_details 'SCALEPACK (Otwinowski & Minor, 1997)'
_exptl_crystal_colour 'translucent light yellow'
_exptl_crystal_density_diffrn 2.247
_exptl_crystal_density_method 'not measured'
_exptl_crystal_description parallelepiped
_exptl_crystal_F_000 2296
_exptl_crystal_size_max 0.20
_exptl_crystal_size_mid 0.17
_exptl_crystal_size_min 0.12
_refine_diff_density_max 5.086
_refine_diff_density_min -2.152
_refine_diff_density_rms 0.191
_refine_ls_extinction_method none
_refine_ls_goodness_of_fit_ref 1.050
_refine_ls_hydrogen_treatment constr
_refine_ls_matrix_type full
_refine_ls_number_parameters 985
_refine_ls_number_reflns 13679
_refine_ls_number_restraints 110
_refine_ls_restrained_S_all 1.053
_refine_ls_R_factor_all 0.0490
_refine_ls_R_factor_gt 0.0384
_refine_ls_shift/su_max 0.001
_refine_ls_shift/su_mean 0.000
_refine_ls_structure_factor_coef Fsqd
_refine_ls_weighting_details 'calc w=1/[\s^2^(Fo^2^)+(0.0377P)^2^+12.6552P] where P=(Fo^2^+2Fc^2^)/3'
_refine_ls_weighting_scheme calc
_refine_ls_wR_factor_gt 0.1038
_refine_ls_wR_factor_ref 0.1076
_reflns_number_gt 11473
_reflns_number_total 13679
_reflns_threshold_expression >2sigma(I)
_cod_data_source_file cg200349p_si_002.cif
_cod_data_source_block 9
_cod_database_code 4500838

loop_
_symmetry_equiv_pos_as_xyz
'x, y, z'
'-x, -y, -z'

loop_
_atom_site_label
_atom_site_type_symbol
_atom_site_fract_x
_atom_site_fract_y
_atom_site_fract_z
_atom_site_U_iso_or_equiv
_atom_site_adp_type
_atom_site_occupancy
_atom_site_symmetry_multiplicity
_atom_site_calc_flag
_atom_site_refinement_flags
_atom_site_disorder_assembly
_atom_site_disorder_group
U1 U 0.66767(2) 0.512137(14) 0.527578(15) 0.02881(8) Uani 1 1 d . . .
U2 U 0.56365(2) 0.501478(14) 0.320973(16) 0.03030(8) Uani 1 1 d . . .
U3 U 0.60719(3) 0.923295(15) -0.002026(16) 0.03444(8) Uani 1 1 d . . .
U4 U 0.76732(3) 1.113115(15) 0.075073(18) 0.03737(9) Uani 1 1 d . . .
Sr Sr 0.92359(8) 0.91278(4) 0.62282(5) 0.0469(2) Uani 1 1 d . . .
O1 O 0.6583(5) 0.6109(3) 0.5476(3) 0.0385(13) Uani 1 1 d . . .
O2 O 0.6920(5) 0.4143(3) 0.5092(3) 0.0357(12) Uani 1 1 d . . .
O3 O 0.5323(5) 0.5993(3) 0.3168(3) 0.0358(12) Uani 1 1 d . . .
O4 O 0.5979(5) 0.4044(3) 0.3229(3) 0.0436(14) Uani 1 1 d . . .
O5 O 0.5842(6) 0.9012(3) 0.0860(3) 0.0475(15) Uani 1 1 d . . .
O6 O 0.6377(5) 0.9397(3) -0.0897(3) 0.0462(14) Uani 1 1 d . . .
O7 O 0.7762(5) 1.0892(3) 0.1672(3) 0.0457(14) Uani 1 1 d . . .
O8 O 0.7656(6) 1.1418(3) -0.0124(4) 0.0497(15) Uani 1 1 d . . .
O9 O 0.5083(5) 0.5080(3) 0.4311(3) 0.0363(12) Uani 1 1 d . . .
O10 O 0.5913(5) 1.0481(3) 0.0353(3) 0.0398(13) Uani 1 1 d . . .
O11 O 0.7436(5) 0.5329(3) 0.4112(3) 0.0404(13) Uani 1 1 d . . .
O12 O 0.8842(5) 0.5442(3) 0.5075(3) 0.0364(12) Uani 1 1 d . . .
O13 O 0.8157(5) 0.9851(3) 0.0449(3) 0.0452(14) Uani 1 1 d . . .
O14 O 0.8115(5) 0.8626(3) 0.0255(3) 0.0413(13) Uani 1 1 d . . .
O15 O 0.7799(5) 0.5001(3) 0.6467(3) 0.0427(13) Uani 1 1 d . . .
O16 O 0.6434(5) 0.5317(3) 0.7174(3) 0.0392(13) Uani 1 1 d . . .
O17 O 0.4500(6) 0.2018(3) 1.0479(4) 0.0530(16) Uani 1 1 d . . .
O18 O 0.6397(6) 0.2108(3) 1.1080(4) 0.0561(17) Uani 1 1 d . . .
O19 O 0.7296(5) 0.5218(3) 0.2506(3) 0.0439(14) Uani 1 1 d . . .
O20 O 0.5454(5) 0.4904(3) 0.1893(3) 0.0403(13) Uani 1 1 d . . .
O21 O 1.0062(5) 0.8955(3) -0.0936(3) 0.0431(14) Uani 1 1 d . . .
O22 O 1.0799(5) 0.7851(3) -0.1209(4) 0.0486(16) Uani 1 1 d . . .
O23 O 0.7454(5) 0.9226(3) 0.7096(3) 0.0462(14) Uani 1 1 d . . .
O24 O 0.1768(5) 0.9309(3) 0.6321(3) 0.0429(14) Uani 1 1 d . . .
O25 O 0.7567(5) 0.8158(3) 0.5643(3) 0.0493(15) Uani 1 1 d . . .
O26 O 0.1994(5) 0.8144(3) 0.4715(3) 0.0500(15) Uani 1 1 d . . .
O27 O 0.7973(5) 0.8840(3) 0.3880(3) 0.0390(13) Uani 1 1 d . . .
O28 O 0.2402(5) 0.8853(3) 0.3102(4) 0.0461(14) Uani 1 1 d . . .
O29 O 1.0035(7) 0.9532(5) 0.7551(5) 0.086(3) Uani 1 1 d . . .
H29A H 1.0814 0.9522 0.7768 0.104 Uiso 1 1 d R . .
H29B H 0.9589 0.9402 0.7894 0.104 Uiso 1 1 d R . .
O30 O 0.9659(8) 1.0558(5) 0.6339(6) 0.098(3) Uani 1 1 d U . .
O31A O 0.9854(11) 0.8789(8) 0.5042(7) 0.053(3) Uani 0.50 1 d PU . .
O31B O 0.9895(19) 0.8182(14) 0.5177(12) 0.116(7) Uani 0.50 1 d PU . .
O32A O 0.7287(14) 0.9723(9) 0.5513(9) 0.078(4) Uani 0.50 1 d PU . .
O32B O 0.8238(19) 0.9829(10) 0.5140(11) 0.102(6) Uani 0.50 1 d PU . .
O33 O 0.9992(8) 0.7973(5) 0.6713(6) 0.093(3) Uani 1 1 d U . .
N1 N 0.5690(6) 0.9691(3) 0.7485(4) 0.0383(15) Uani 1 1 d . . .
N2 N 0.5689(6) 0.8500(3) 0.7055(4) 0.0384(15) Uani 1 1 d . . .
N3 N 0.3428(6) 0.8558(3) 0.6667(4) 0.0366(15) Uani 1 1 d . . .
N4 N 0.3440(6) 0.9728(3) 0.7177(4) 0.0387(16) Uani 1 1 d . . .
N5 N 0.5751(6) 0.7708(3) 0.5949(4) 0.0334(14) Uani 1 1 d . . .
N6 N 0.5956(5) 0.7632(3) 0.4793(4) 0.0318(14) Uani 1 1 d . . .
N7 N 0.3720(5) 0.7566(3) 0.4425(3) 0.0313(14) Uani 1 1 d . . .
N8 N 0.3506(6) 0.7726(3) 0.5583(4) 0.0350(15) Uani 1 1 d . . .
N9 N 0.6238(6) 0.8052(3) 0.3629(4) 0.0353(15) Uani 1 1 d . . .
N10 N 0.6464(6) 0.8921(3) 0.2892(4) 0.0355(15) Uani 1 1 d . . .
N11 N 0.4199(6) 0.8959(4) 0.2623(4) 0.0407(16) Uani 1 1 d . . .
N12 N 0.3998(6) 0.8022(3) 0.3281(4) 0.0344(14) Uani 1 1 d . . .
N13 N 1.0695(12) 0.6872(6) 0.7041(6) 0.112(3) Uani 1 1 d DU . .
C1 C 0.8566(7) 0.5488(4) 0.4408(5) 0.0367(19) Uani 1 1 d . . .
C2 C 0.9443(7) 0.5743(4) 0.3950(5) 0.042(2) Uani 1 1 d . . .
H2A H 0.9450 0.5372 0.3542 0.050 Uiso 1 1 calc R . .
H2B H 1.0272 0.5788 0.4230 0.050 Uiso 1 1 calc R . .
C3 C 0.9075(7) 0.6502(4) 0.3675(5) 0.040(2) Uani 1 1 d . . .
H3A H 0.9233 0.6891 0.4075 0.048 Uiso 1 1 calc R . .
H3B H 0.8195 0.6486 0.3486 0.048 Uiso 1 1 calc R . .
C4 C 0.9804(7) 0.6702(4) 0.3072(5) 0.0414(19) Uani 1 1 d . . .
H4A H 1.0683 0.6731 0.3266 0.050 Uiso 1 1 calc R . .
H4B H 0.9666 0.6304 0.2679 0.050 Uiso 1 1 calc R . .
C5 C 0.9421(8) 0.7445(4) 0.2778(5) 0.046(2) Uani 1 1 d . . .
H5A H 0.8534 0.7424 0.2610 0.055 Uiso 1 1 calc R . .
H5B H 0.9599 0.7845 0.3167 0.055 Uiso 1 1 calc R . .
C6 C 1.0072(7) 0.7628(4) 0.2165(5) 0.0408(19) Uani 1 1 d . . .
H6A H 0.9928 0.7212 0.1790 0.049 Uiso 1 1 calc R . .
H6B H 1.0956 0.7668 0.2343 0.049 Uiso 1 1 calc R . .
C7 C 0.9681(8) 0.8346(4) 0.1825(5) 0.0400(19) Uani 1 1 d . . .
H7A H 0.8799 0.8310 0.1641 0.048 Uiso 1 1 calc R . .
H7B H 0.9831 0.8767 0.2194 0.048 Uiso 1 1 calc R . .
C8 C 1.0361(7) 0.8493(4) 0.1220(5) 0.0394(19) Uani 1 1 d . . .
H8A H 1.0179 0.8081 0.0841 0.047 Uiso 1 1 calc R . .
H8B H 1.1245 0.8501 0.1399 0.047 Uiso 1 1 calc R . .
C9 C 1.0028(7) 0.9238(5) 0.0889(5) 0.042(2) Uani 1 1 d . . .
H9A H 1.0155 0.9649 0.1270 0.051 Uiso 1 1 calc R . .
H9B H 1.0573 0.9328 0.0546 0.051 Uiso 1 1 calc R . .
C10 C 0.8709(7) 0.9219(4) 0.0513(4) 0.0361(18) Uani 1 1 d . . .
C11 C 0.7508(7) 0.5121(4) 0.7073(4) 0.0348(17) Uani 1 1 d . . .
C12 C 0.8469(7) 0.5053(4) 0.7731(4) 0.0370(18) Uani 1 1 d . . .
H12A H 0.8776 0.5552 0.7934 0.044 Uiso 1 1 calc R . .
H12B H 0.9160 0.4779 0.7587 0.044 Uiso 1 1 calc R . .
C13 C 0.7967(9) 0.4646(5) 0.8321(5) 0.055(2) Uani 1 1 d . . .
H13A H 0.8614 0.4646 0.8741 0.065 Uiso 1 1 calc R . .
H13B H 0.7281 0.4923 0.8469 0.065 Uiso 1 1 calc R . .
C14 C 0.7529(9) 0.3836(5) 0.8065(5) 0.053(2) Uani 1 1 d . . .
H14A H 0.6777 0.3841 0.7712 0.063 Uiso 1 1 calc R . .
H14B H 0.8155 0.3589 0.7826 0.063 Uiso 1 1 calc R . .
C15 C 0.7277(11) 0.3382(6) 0.8676(7) 0.070(3) Uani 1 1 d . . .
H15A H 0.7107 0.2862 0.8482 0.084 Uiso 1 1 calc R . .
H15B H 0.8024 0.3395 0.9036 0.084 Uiso 1 1 calc R . .
C16 C 0.6222(11) 0.3641(6) 0.9049(8) 0.082(4) Uani 1 1 d . . .
H16A H 0.5446 0.3506 0.8730 0.099 Uiso 1 1 calc R . .
H16B H 0.6276 0.4184 0.9140 0.099 Uiso 1 1 calc R . .
C17 C 0.6217(9) 0.3299(6) 0.9770(7) 0.066(3) Uani 1 1 d . . .
H17A H 0.6189 0.2756 0.9677 0.080 Uiso 1 1 calc R . .
H17B H 0.6990 0.3443 1.0089 0.080 Uiso 1 1 calc R . .
C18 C 0.5153(10) 0.3529(5) 1.0159(6) 0.063(3) Uani 1 1 d . . .
H18A H 0.5120 0.4073 1.0214 0.075 Uiso 1 1 calc R . .
H18B H 0.4377 0.3333 0.9872 0.075 Uiso 1 1 calc R . .
C19 C 0.5310(9) 0.3236(4) 1.0893(5) 0.051(2) Uani 1 1 d . . .
H19A H 0.6050 0.3463 1.1195 0.061 Uiso 1 1 calc R . .
H19B H 0.4604 0.3367 1.1125 0.061 Uiso 1 1 calc R . .
C20 C 0.5415(8) 0.2408(4) 1.0809(5) 0.044(2) Uani 1 1 d . . .
C21 C 0.6545(8) 0.5110(5) 0.1902(5) 0.042(2) Uani 1 1 d . A .
C22 C 0.6924(9) 0.5232(7) 0.1194(6) 0.076(3) Uani 1 1 d D . .
H22A H 0.6620 0.4795 0.0868 0.091 Uiso 0.505(11) 1 d PR A .
H22B H 0.6469 0.5655 0.1015 0.091 Uiso 0.505(11) 1 d PR . .
H22C H 0.6946 0.5766 0.1143 0.091 Uiso 0.495(11) 1 d PR . .
H22D H 0.6298 0.5000 0.0813 0.091 Uiso 0.495(11) 1 d PR . .
C23A C 0.7972(18) 0.5781(12) 0.1175(9) 0.072(7) Uani 0.505(11) 1 d PD A 1
H23A H 0.8409 0.5317 0.1222 0.087 Uiso 0.505(11) 1 d PR A 1
H23B H 0.8358 0.6146 0.1560 0.087 Uiso 0.505(11) 1 d PR A 1
C24A C 0.8287(18) 0.5798(14) 0.0418(10) 0.055(7) Uani 0.505(11) 1 d PD A 1
H24A H 0.8734 0.5431 0.0161 0.066 Uiso 0.505(11) 1 d PR A 1
H24B H 0.7465 0.5814 0.0142 0.066 Uiso 0.505(11) 1 d PR A 1
C25A C 0.9008(18) 0.6528(12) 0.0398(9) 0.054(5) Uani 0.505(11) 1 d PD A 1
H25A H 0.8448 0.6895 0.0558 0.065 Uiso 0.505(11) 1 d PR A 1
H25B H 0.9722 0.6545 0.0776 0.065 Uiso 0.505(11) 1 d PR A 1
C26A C 0.9251(14) 0.6720(10) -0.0334(8) 0.0485(19) Uani 0.505(11) 1 d PDU A 1
H26A H 0.9814 0.7146 -0.0175 0.058 Uiso 0.505(11) 1 d PR A 1
H26B H 0.9688 0.6333 -0.0574 0.058 Uiso 0.505(11) 1 d PR A 1
C27A C 0.8067(14) 0.6765(10) -0.0869(8) 0.0485(19) Uani 0.505(11) 1 d PDU A 1
H27A H 0.7745 0.7198 -0.0622 0.058 Uiso 0.505(11) 1 d PR A 1
H27B H 0.7448 0.6365 -0.0907 0.058 Uiso 0.505(11) 1 d PR A 1
C23B C 0.8209(12) 0.5040(9) 0.1092(7) 0.040(4) Uani 0.495(11) 1 d PD A 2
H23C H 0.8160 0.4498 0.1081 0.048 Uiso 0.495(11) 1 d PR A 2
H23D H 0.8824 0.5226 0.1501 0.048 Uiso 0.495(11) 1 d PR A 2
C24B C 0.8436(18) 0.5210(9) 0.0346(8) 0.046(5) Uani 0.495(11) 1 d PD A 2
H24C H 0.7924 0.4933 -0.0062 0.056 Uiso 0.495(11) 1 d PR A 2
H24D H 0.9279 0.5060 0.0346 0.056 Uiso 0.495(11) 1 d PR A 2
C25B C 0.866(2) 0.6043(9) 0.0292(8) 0.044(6) Uani 0.495(11) 1 d PD A 2
H25C H 0.7886 0.6231 0.0406 0.053 Uiso 0.495(11) 1 d PR A 2
H25D H 0.9331 0.6320 0.0610 0.053 Uiso 0.495(11) 1 d PR A 2
C26B C 0.8538(16) 0.6187(8) -0.0501(8) 0.045(4) Uani 0.495(11) 1 d PDU A 2
H26C H 0.9397 0.6248 -0.0550 0.055 Uiso 0.495(11) 1 d PR A 2
H26D H 0.8201 0.5739 -0.0800 0.055 Uiso 0.495(11) 1 d PR A 2
C27B C 0.8578(19) 0.6996(8) -0.0686(7) 0.053(5) Uani 0.495(11) 1 d PDU A 2
H27C H 0.8684 0.7393 -0.0295 0.064 Uiso 0.495(11) 1 d PR A 2
H27D H 0.7707 0.6861 -0.0804 0.064 Uiso 0.495(11) 1 d PR A 2
C28 C 0.8381(8) 0.7146(5) -0.1493(5) 0.0487(18) Uani 1 1 d DU . .
H28A H 0.7596 0.7001 -0.1794 0.058 Uiso 0.505(11) 1 d PR A .
H28B H 0.9028 0.6885 -0.1696 0.058 Uiso 0.505(11) 1 d PR . .
H28C H 0.7764 0.6996 -0.1913 0.058 Uiso 0.495(11) 1 d PR . .
H28D H 0.9138 0.6904 -0.1567 0.058 Uiso 0.495(11) 1 d PR . .
C29 C 0.8589(8) 0.7986(4) -0.1490(5) 0.043(2) Uani 1 1 d . A .
H29C H 0.8382 0.8121 -0.1982 0.052 Uiso 1 1 calc R . .
H29D H 0.8026 0.8241 -0.1208 0.052 Uiso 1 1 calc R . .
C30 C 0.9878(8) 0.8263(4) -0.1189(5) 0.0412(19) Uani 1 1 d . . .
C31 C 0.6394(8) 0.9151(4) 0.7195(5) 0.0390(18) Uani 1 1 d . . .
C32 C 0.4505(8) 0.9405(4) 0.7603(4) 0.0360(18) Uani 1 1 d . . .
H32 H 0.4442 0.9434 0.8119 0.043 Uiso 1 1 calc R . .
C33 C 0.4461(7) 0.8570(4) 0.7253(4) 0.0352(17) Uani 1 1 d . . .
H33 H 0.4323 0.8214 0.7601 0.042 Uiso 1 1 calc R . .
C34 C 0.2799(7) 0.9213(4) 0.6696(5) 0.0374(19) Uani 1 1 d . . .
C35 C 0.6113(8) 0.7821(4) 0.6723(5) 0.0407(19) Uani 1 1 d . . .
H35A H 0.5799 0.7398 0.6935 0.049 Uiso 1 1 calc R . .
H35B H 0.7010 0.7824 0.6837 0.049 Uiso 1 1 calc R . .
C36 C 0.2939(7) 0.7884(4) 0.6211(4) 0.0367(18) Uani 1 1 d . . .
H36A H 0.3045 0.7458 0.6499 0.044 Uiso 1 1 calc R . .
H36B H 0.2057 0.7936 0.6057 0.044 Uiso 1 1 calc R . .
C37 C 0.6527(7) 0.7862(4) 0.5473(5) 0.0374(18) Uani 1 1 d . . .
C38 C 0.4636(7) 0.7291(4) 0.5593(4) 0.0322(17) Uani 1 1 d . . .
H38 H 0.4553 0.6803 0.5783 0.039 Uiso 1 1 calc R . .
C39 C 0.4788(7) 0.7208(4) 0.4794(4) 0.0336(17) Uani 1 1 d . . .
H39 H 0.4828 0.6680 0.4608 0.040 Uiso 1 1 calc R . .
C40 C 0.2967(7) 0.7841(4) 0.4886(5) 0.0358(18) Uani 1 1 d . . .
C41 C 0.6637(7) 0.7546(4) 0.4191(4) 0.0352(17) Uani 1 1 d . . .
H41A H 0.6533 0.7031 0.3975 0.042 Uiso 1 1 calc R . .
H41B H 0.7511 0.7641 0.4375 0.042 Uiso 1 1 calc R . .
C42 C 0.3362(7) 0.7496(4) 0.3650(5) 0.0371(18) Uani 1 1 d . . .
H42A H 0.2477 0.7569 0.3536 0.045 Uiso 1 1 calc R . .
H42B H 0.3518 0.6989 0.3464 0.045 Uiso 1 1 calc R . .
C43 C 0.6989(7) 0.8634(4) 0.3505(5) 0.0350(18) Uani 1 1 d . . .
C44 C 0.5171(7) 0.7906(4) 0.3055(4) 0.0332(17) Uani 1 1 d . . .
H44 H 0.5200 0.7409 0.2793 0.040 Uiso 1 1 calc R . .
C45 C 0.5291(7) 0.8551(4) 0.2557(4) 0.0358(17) Uani 1 1 d . . .
H45 H 0.5305 0.8353 0.2055 0.043 Uiso 1 1 calc R . .
C46 C 0.3424(8) 0.8640(4) 0.3017(4) 0.0375(18) Uani 1 1 d . . .
C47 C 0.7024(8) 0.9556(4) 0.2598(5) 0.040(2) Uani 1 1 d . . .
H47A H 0.7915 0.9563 0.2753 0.048 Uiso 1 1 calc R . .
H47B H 0.6864 0.9479 0.2073 0.048 Uiso 1 1 calc R . .
C48 C 0.3772(8) 0.9580(4) 0.2177(5) 0.043(2) Uani 1 1 d . . .
H48A H 0.4005 0.9483 0.1702 0.051 Uiso 1 1 calc R . .
H48B H 0.2875 0.9596 0.2114 0.051 Uiso 1 1 calc R . .
C49 C 1.0596(11) 0.7601(6) 0.7118(7) 0.069(3) Uani 1 1 d . . .
H49 H 1.1048 0.7854 0.7535 0.083 Uiso 1 1 calc R . .
C50 C 1.0368(15) 0.6403(7) 0.6359(7) 0.113(3) Uani 1 1 d DU . .
H50A H 1.0865 0.6556 0.6019 0.169 Uiso 1 1 calc R . .
H50B H 0.9508 0.6458 0.6170 0.169 Uiso 1 1 calc R . .
H50C H 1.0515 0.5887 0.6440 0.169 Uiso 1 1 calc R . .
C51 C 1.1441(14) 0.6448(7) 0.7557(8) 0.112(3) Uani 1 1 d DU . .
H51A H 1.2153 0.6272 0.7362 0.169 Uiso 1 1 calc R . .
H51B H 1.0961 0.6026 0.7654 0.169 Uiso 1 1 calc R . .
H51C H 1.1705 0.6763 0.7998 0.169 Uiso 1 1 calc R . .

loop_
_atom_site_aniso_label
_atom_site_aniso_U_11
_atom_site_aniso_U_22
_atom_site_aniso_U_33
_atom_site_aniso_U_23
_atom_site_aniso_U_13
_atom_site_aniso_U_12
U1 0.02531(14) 0.03012(14) 0.03279(17) 0.00639(11) 0.00802(12) 0.00335(11)
U2 0.03136(16) 0.02851(14) 0.03312(17) 0.00476(11) 0.01023(12) 0.00415(11)
U3 0.03656(17) 0.03130(15) 0.03555(18) 0.00453(12) 0.00480(13) 0.00872(12)
U4 0.03594(17) 0.03080(15) 0.0470(2) 0.00607(13) 0.01000(14) 0.00686(12)
Sr 0.0421(5) 0.0441(4) 0.0519(5) 0.0092(4) -0.0025(4) -0.0042(3)
O1 0.034(3) 0.031(3) 0.051(4) 0.004(2) 0.010(3) 0.006(2)
O2 0.031(3) 0.031(3) 0.048(4) 0.006(2) 0.011(3) 0.003(2)
O3 0.047(3) 0.029(3) 0.031(3) -0.001(2) 0.007(3) 0.005(2)
O4 0.054(4) 0.028(3) 0.056(4) 0.014(2) 0.025(3) 0.012(2)
O5 0.058(4) 0.048(3) 0.038(4) 0.008(3) 0.010(3) 0.010(3)
O6 0.047(3) 0.049(3) 0.045(4) 0.015(3) 0.009(3) 0.017(3)
O7 0.042(3) 0.055(3) 0.040(4) 0.010(3) 0.006(3) -0.002(3)
O8 0.047(4) 0.050(3) 0.056(4) 0.017(3) 0.014(3) 0.014(3)
O9 0.032(3) 0.042(3) 0.038(3) 0.008(2) 0.010(2) 0.004(2)
O10 0.042(3) 0.033(3) 0.043(4) 0.000(2) 0.003(3) 0.009(2)
O11 0.034(3) 0.054(3) 0.036(3) 0.009(3) 0.011(3) -0.007(2)
O12 0.027(3) 0.042(3) 0.041(4) 0.003(2) 0.009(2) 0.003(2)
O13 0.038(3) 0.033(3) 0.062(4) 0.000(3) 0.003(3) 0.012(2)
O14 0.043(3) 0.036(3) 0.042(4) 0.001(2) -0.001(3) 0.010(2)
O15 0.040(3) 0.051(3) 0.037(4) 0.006(3) 0.006(3) 0.007(3)
O16 0.030(3) 0.044(3) 0.043(3) 0.003(2) 0.006(2) 0.002(2)
O17 0.053(4) 0.037(3) 0.066(5) 0.001(3) 0.000(3) 0.010(3)
O18 0.045(4) 0.049(3) 0.074(5) -0.005(3) 0.012(3) 0.015(3)
O19 0.037(3) 0.051(3) 0.047(4) 0.006(3) 0.014(3) 0.000(3)
O20 0.039(3) 0.035(3) 0.048(4) 0.001(2) 0.012(3) -0.003(2)
O21 0.037(3) 0.035(3) 0.056(4) 0.002(3) 0.005(3) 0.007(2)
O22 0.039(3) 0.033(3) 0.075(5) 0.003(3) 0.013(3) 0.008(2)
O23 0.040(3) 0.048(3) 0.049(4) 0.000(3) 0.004(3) -0.001(3)
O24 0.034(3) 0.039(3) 0.057(4) 0.001(3) 0.013(3) 0.000(2)
O25 0.033(3) 0.058(4) 0.054(4) -0.003(3) 0.006(3) -0.008(3)
O26 0.038(3) 0.058(4) 0.053(4) 0.002(3) 0.006(3) 0.017(3)
O27 0.032(3) 0.035(3) 0.050(4) 0.004(2) 0.007(3) 0.001(2)
O28 0.032(3) 0.041(3) 0.065(4) 0.011(3) 0.003(3) 0.005(2)
O29 0.069(5) 0.117(7) 0.072(6) -0.010(5) 0.018(4) 0.000(5)
O30 0.073(5) 0.074(5) 0.143(7) -0.009(5) 0.020(5) -0.002(4)
O31A 0.043(6) 0.068(7) 0.045(6) 0.004(5) -0.001(5) 0.012(5)
O31B 0.093(9) 0.151(11) 0.105(10) -0.024(8) 0.038(8) -0.008(8)
O32A 0.070(7) 0.080(8) 0.081(8) -0.021(6) 0.023(7) 0.003(6)
O32B 0.122(10) 0.087(8) 0.092(9) 0.009(7) 0.009(8) -0.016(7)
O33 0.078(5) 0.079(5) 0.129(7) 0.052(5) 0.014(5) 0.016(4)
N1 0.042(4) 0.040(4) 0.032(4) 0.005(3) 0.003(3) -0.006(3)
N2 0.043(4) 0.028(3) 0.042(4) -0.002(3) 0.003(3) 0.000(3)
N3 0.038(4) 0.028(3) 0.044(4) 0.003(3) 0.008(3) 0.002(3)
N4 0.051(4) 0.029(3) 0.037(4) 0.000(3) 0.011(3) 0.001(3)
N5 0.033(3) 0.029(3) 0.037(4) 0.004(3) 0.004(3) 0.001(3)
N6 0.022(3) 0.031(3) 0.040(4) 0.000(3) 0.001(3) -0.002(2)
N7 0.024(3) 0.035(3) 0.034(4) 0.001(3) 0.002(3) 0.004(2)
N8 0.030(3) 0.033(3) 0.043(4) 0.004(3) 0.007(3) 0.005(3)
N9 0.035(4) 0.031(3) 0.039(4) 0.004(3) 0.004(3) -0.001(3)
N10 0.039(4) 0.028(3) 0.039(4) 0.003(3) 0.007(3) 0.000(3)
N11 0.035(4) 0.040(4) 0.047(4) 0.012(3) 0.003(3) 0.000(3)
N12 0.030(3) 0.032(3) 0.041(4) 0.007(3) 0.005(3) 0.002(3)
N13 0.149(7) 0.075(5) 0.110(7) 0.005(4) 0.013(6) 0.017(5)
C1 0.035(4) 0.030(4) 0.050(6) 0.006(3) 0.019(4) 0.007(3)
C2 0.034(4) 0.043(4) 0.057(6) 0.017(4) 0.024(4) 0.008(3)
C3 0.028(4) 0.034(4) 0.061(6) 0.008(4) 0.014(4) 0.007(3)
C4 0.035(4) 0.043(4) 0.050(5) 0.018(4) 0.008(4) 0.002(3)
C5 0.051(5) 0.030(4) 0.062(6) 0.011(4) 0.026(5) 0.010(4)
C6 0.033(4) 0.038(4) 0.054(6) 0.015(4) 0.009(4) 0.008(3)
C7 0.039(4) 0.039(4) 0.043(5) 0.008(4) 0.006(4) 0.006(3)
C8 0.036(4) 0.037(4) 0.046(5) 0.009(4) 0.005(4) 0.011(3)
C9 0.034(4) 0.046(5) 0.049(6) 0.012(4) 0.010(4) 0.008(3)
C10 0.043(5) 0.034(4) 0.034(5) 0.004(3) 0.011(4) 0.008(3)
C11 0.042(5) 0.026(4) 0.036(5) 0.008(3) 0.003(4) 0.001(3)
C12 0.038(4) 0.044(4) 0.030(4) 0.002(3) 0.007(3) 0.001(3)
C13 0.052(6) 0.077(7) 0.040(6) 0.026(5) 0.015(4) 0.006(5)
C14 0.048(5) 0.064(6) 0.052(6) 0.022(5) 0.015(5) 0.016(4)
C15 0.082(8) 0.062(6) 0.084(9) 0.038(6) 0.045(7) 0.029(5)
C16 0.079(8) 0.065(7) 0.125(12) 0.052(7) 0.055(8) 0.031(6)
C17 0.054(6) 0.059(6) 0.095(9) 0.037(6) 0.021(6) 0.014(5)
C18 0.065(7) 0.046(5) 0.080(8) 0.010(5) 0.018(6) 0.007(5)
C19 0.059(6) 0.032(4) 0.061(7) -0.004(4) 0.012(5) 0.005(4)
C20 0.041(5) 0.038(4) 0.054(6) 0.000(4) 0.010(4) 0.008(4)
C21 0.052(5) 0.045(5) 0.031(5) 0.004(4) 0.015(4) 0.000(4)
C22 0.070(7) 0.120(10) 0.041(6) 0.020(6) 0.009(5) -0.024(7)
C23A 0.084(16) 0.082(16) 0.046(13) 0.007(11) 0.001(11) -0.029(13)
C24A 0.025(11) 0.11(2) 0.029(12) 0.008(12) 0.015(8) -0.005(12)
C25A 0.049(11) 0.051(12) 0.053(13) -0.016(10) -0.005(9) -0.019(9)
C26A 0.045(3) 0.046(3) 0.056(3) 0.003(3) 0.013(3) 0.000(2)
C27A 0.045(3) 0.046(3) 0.056(3) 0.003(3) 0.014(3) 0.000(2)
C23B 0.047(10) 0.036(9) 0.039(10) -0.003(7) 0.016(8) 0.010(7)
C24B 0.061(12) 0.050(11) 0.036(11) -0.002(8) 0.031(9) 0.027(9)
C25B 0.045(15) 0.072(18) 0.018(10) -0.005(10) 0.020(9) 0.005(12)
C26B 0.049(6) 0.045(6) 0.044(6) 0.007(4) 0.011(4) -0.001(4)
C27B 0.053(6) 0.051(6) 0.058(7) 0.007(4) 0.016(5) 0.001(4)
C28 0.045(3) 0.046(3) 0.056(3) 0.003(3) 0.014(3) 0.000(2)
C29 0.039(5) 0.041(4) 0.051(6) 0.007(4) 0.010(4) 0.005(4)
C30 0.049(5) 0.036(4) 0.041(5) 0.006(4) 0.014(4) 0.002(4)
C31 0.046(5) 0.038(4) 0.034(5) 0.005(3) 0.007(4) 0.007(4)
C32 0.049(5) 0.035(4) 0.024(4) -0.002(3) 0.009(4) 0.000(3)
C33 0.046(5) 0.025(4) 0.033(4) 0.001(3) 0.006(4) 0.002(3)
C34 0.033(4) 0.040(4) 0.043(5) 0.011(4) 0.016(4) -0.007(3)
C35 0.044(5) 0.034(4) 0.042(5) 0.002(4) 0.005(4) 0.002(3)
C36 0.035(4) 0.033(4) 0.044(5) 0.003(3) 0.012(4) -0.004(3)
C37 0.037(4) 0.031(4) 0.044(5) 0.001(3) 0.009(4) 0.003(3)
C38 0.030(4) 0.023(3) 0.044(5) 0.009(3) 0.007(3) 0.004(3)
C39 0.028(4) 0.026(4) 0.047(5) 0.009(3) 0.004(3) -0.001(3)
C40 0.027(4) 0.035(4) 0.045(5) 0.004(3) 0.004(4) -0.001(3)
C41 0.026(4) 0.033(4) 0.046(5) 0.001(3) 0.004(3) 0.009(3)
C42 0.028(4) 0.035(4) 0.048(5) 0.004(4) 0.004(4) -0.002(3)
C43 0.031(4) 0.026(4) 0.049(5) -0.003(3) 0.010(4) 0.003(3)
C44 0.034(4) 0.029(4) 0.036(5) -0.003(3) 0.007(3) 0.007(3)
C45 0.043(5) 0.033(4) 0.029(4) -0.001(3) 0.001(3) -0.002(3)
C46 0.045(5) 0.031(4) 0.034(5) 0.003(3) -0.002(4) -0.004(3)
C47 0.042(5) 0.032(4) 0.050(5) 0.007(4) 0.020(4) 0.002(3)
C48 0.056(5) 0.031(4) 0.037(5) 0.003(3) -0.003(4) -0.001(4)
C49 0.073(8) 0.073(7) 0.071(8) 0.015(6) 0.033(7) 0.016(6)
C50 0.150(7) 0.075(5) 0.110(7) 0.005(4) 0.012(6) 0.017(5)
C51 0.149(8) 0.075(5) 0.110(7) 0.006(4) 0.013(6) 0.017(5)

loop_
_atom_type_symbol
_atom_type_description
_atom_type_scat_dispersion_real
_atom_type_scat_dispersion_imag
_atom_type_scat_source
C C 0.0033 0.0016 'International Tables Vol C Tables 4.2.6.8 and 6.1.1.4'
H H 0.0000 0.0000 'International Tables Vol C Tables 4.2.6.8 and 6.1.1.4'
N N 0.0061 0.0033 'International Tables Vol C Tables 4.2.6.8 and 6.1.1.4'
O O 0.0106 0.0060 'International Tables Vol C Tables 4.2.6.8 and 6.1.1.4'
Sr Sr -1.5307 3.2498 'International Tables Vol C Tables 4.2.6.8 and 6.1.1.4'
U U -9.6767 9.6646 'International Tables Vol C Tables 4.2.6.8 and 6.1.1.4'

loop_
_geom_angle_atom_site_label_1
_geom_angle_atom_site_label_2
_geom_angle_atom_site_label_3
_geom_angle
_geom_angle_site_symmetry_1
_geom_angle_site_symmetry_3
O1 U1 O2 174.8(2) . .
O1 U1 O9 91.1(2) . 2_666
O2 U1 O9 93.4(2) . 2_666
O1 U1 O9 93.1(2) . .
O2 U1 O9 90.9(2) . .
O9 U1 O9 72.3(2) 2_666 .
O1 U1 O15 91.1(2) . .
O2 U1 O15 86.3(2) . .
O9 U1 O15 89.02(19) 2_666 .
O9 U1 O15 160.87(17) . .
O1 U1 O11 90.4(2) . .
O2 U1 O11 88.0(2) . .
O9 U1 O11 140.2(2) 2_666 .
O9 U1 O11 67.98(17) . .
O15 U1 O11 130.70(18) . .
O1 U1 O12 84.2(2) . .
O2 U1 O12 90.88(19) . .
O9 U1 O12 168.21(19) 2_666 .
O9 U1 O12 118.70(18) . .
O15 U1 O12 80.29(19) . .
O11 U1 O12 50.87(18) . .
O4 U2 O3 178.1(2) . .
O4 U2 O9 92.5(2) . .
O3 U2 O9 89.3(2) . .
O4 U2 O16 89.4(2) . 2_666
O3 U2 O16 91.5(2) . 2_666
O9 U2 O16 83.07(19) . 2_666
O4 U2 O11 89.7(3) . .
O3 U2 O11 90.2(2) . .
O9 U2 O11 70.95(18) . .
O16 U2 O11 153.94(18) 2_666 .
O4 U2 O20 90.7(2) . .
O3 U2 O20 87.9(2) . .
O9 U2 O20 159.89(19) . .
O16 U2 O20 77.11(18) 2_666 .
O11 U2 O20 128.94(17) . .
O4 U2 O19 91.1(2) . .
O3 U2 O19 87.0(2) . .
O9 U2 O19 146.5(2) . .
O16 U2 O19 130.2(2) 2_666 .
O11 U2 O19 75.82(19) . .
O20 U2 O19 53.12(19) . .
O6 U3 O5 175.8(3) . .
O6 U3 O10 90.0(2) . 2_675
O5 U3 O10 93.4(2) . 2_675
O6 U3 O10 94.9(2) . .
O5 U3 O10 88.6(2) . .
O10 U3 O10 73.3(2) 2_675 .
O6 U3 O17 88.1(2) . 2_666
O5 U3 O17 89.5(2) . 2_666
O10 U3 O17 87.5(2) 2_675 2_666
O10 U3 O17 160.5(2) . 2_666
O6 U3 O14 90.3(2) . .
O5 U3 O14 85.8(2) . .
O10 U3 O14 167.39(17) 2_675 .
O10 U3 O14 119.25(19) . .
O17 U3 O14 79.91(19) 2_666 .
O6 U3 O13 85.8(2) . .
O5 U3 O13 93.2(2) . .
O10 U3 O13 140.82(18) 2_675 .
O10 U3 O13 68.32(18) . .
O17 U3 O13 131.15(19) 2_666 .
O14 U3 O13 51.75(17) . .
O8 U4 O7 176.1(3) . .
O8 U4 O10 89.6(3) . .
O7 U4 O10 94.0(2) . .
O8 U4 O18 93.2(3) . 1_564
O7 U4 O18 85.7(3) . 1_564
O10 U4 O18 85.2(2) . 1_564
O8 U4 O13 95.8(2) . .
O7 U4 O13 86.7(2) . .
O10 U4 O13 71.63(19) . .
O18 U4 O13 155.1(2) 1_564 .
O8 U4 O22 88.0(3) . 2_775
O7 U4 O22 88.1(2) . 2_775
O10 U4 O22 163.30(18) . 2_775
O18 U4 O22 78.4(2) 1_564 2_775
O13 U4 O22 125.05(18) . 2_775
O8 U4 O21 91.1(2) . 2_775
O7 U4 O21 86.8(2) . 2_775
O10 U4 O21 143.50(18) . 2_775
O18 U4 O21 131.1(2) 1_564 2_775
O13 U4 O21 71.99(18) . 2_775
O22 U4 O21 53.11(18) 2_775 2_775
O33 Sr O31A 93.4(4) . .
O33 Sr O29 76.3(3) . .
O31A Sr O29 144.3(3) . .
O33 Sr O25 77.0(3) . .
O31A Sr O25 77.9(3) . .
O29 Sr O25 130.5(2) . .
O33 Sr O30 142.8(3) . .
O31A Sr O30 99.6(4) . .
O29 Sr O30 72.8(3) . .
O25 Sr O30 139.7(3) . .
O33 Sr O32B 149.7(5) . .
O29 Sr O32B 133.9(5) . .
O25 Sr O32B 80.6(4) . .
O30 Sr O32B 63.8(5) . .
O33 Sr O32A 143.1(4) . .
O31A Sr O32A 86.5(4) . .
O29 Sr O32A 122.0(4) . .
O25 Sr O32A 66.9(4) . .
O30 Sr O32A 72.9(4) . .
O33 Sr O31B 69.7(6) . .
O29 Sr O31B 137.3(6) . .
O25 Sr O31B 65.5(4) . .
O30 Sr O31B 123.4(6) . .
O32B Sr O31B 82.6(7) . .
O32A Sr O31B 100.6(6) . .
O33 Sr O23 91.7(2) . .
O31A Sr O23 150.3(3) . .
O29 Sr O23 65.2(2) . .
O25 Sr O23 74.80(18) . .
O30 Sr O23 93.8(2) . .
O32B Sr O23 101.9(5) . .
O32A Sr O23 72.2(4) . .
O31B Sr O23 138.8(4) . .
O33 Sr O24 77.7(2) . 1_655
O31A Sr O24 69.5(3) . 1_655
O29 Sr O24 74.9(2) . 1_655
O25 Sr O24 136.94(17) . 1_655
O30 Sr O24 74.6(2) . 1_655
O32B Sr O24 106.4(5) . 1_655
O32A Sr O24 135.3(4) . 1_655
O31B Sr O24 73.2(4) . 1_655
O23 Sr O24 140.07(18) . 1_655
U1 O9 U2 134.8(3) 2_666 .
U1 O9 U1 107.7(2) 2_666 .
U2 O9 U1 116.0(2) . .
U4 O10 U3 135.4(2) . 2_675
U4 O10 U3 116.8(2) . .
U3 O10 U3 106.7(2) 2_675 .
C1 O11 U2 161.2(5) . .
C1 O11 U1 95.5(5) . .
U2 O11 U1 102.91(17) . .
C1 O12 U1 96.2(4) . .
C10 O13 U4 158.2(6) . .
C10 O13 U3 93.7(5) . .
U4 O13 U3 103.2(2) . .
C10 O14 U3 95.4(5) . .
C11 O15 U1 131.8(5) . .
C11 O16 U2 141.0(5) . 2_666
C20 O17 U3 140.9(6) . 2_666
C20 O18 U4 138.0(6) . 1_546
C21 O19 U2 92.3(4) . .
C21 O20 U2 94.2(5) . .
C30 O21 U4 93.5(5) . 2_775
C30 O22 U4 94.4(5) . 2_775
C31 O23 Sr 151.9(6) . .
C34 O24 Sr 144.9(5) . 1_455
C37 O25 Sr 158.3(5) . .
Sr O29 H29A 125.8 . .
Sr O29 H29B 119.4 . .
H29A O29 H29B 103.9 . .
C49 O33 Sr 156.4(10) . .
C31 N1 C32 113.5(6) . .
C31 N1 C48 121.9(7) . 2_676
C32 N1 C48 122.5(7) . 2_676
C31 N2 C35 122.7(7) . .
C31 N2 C33 113.7(6) . .
C35 N2 C33 123.6(6) . .
C34 N3 C33 111.3(6) . .
C34 N3 C36 123.1(7) . .
C33 N3 C36 124.2(6) . .
C34 N4 C47 124.4(8) . 2_676
C34 N4 C32 111.6(6) . .
C47 N4 C32 121.7(7) 2_676 .
C37 N5 C35 123.1(7) . .
C37 N5 C38 112.3(7) . .
C35 N5 C38 123.6(6) . .
C37 N6 C41 121.5(6) . .
C37 N6 C39 111.7(6) . .
C41 N6 C39 122.3(6) . .
C40 N7 C42 123.0(7) . .
C40 N7 C39 112.4(7) . .
C42 N7 C39 123.3(6) . .
C40 N8 C36 124.7(7) . .
C40 N8 C38 111.7(6) . .
C36 N8 C38 122.7(7) . .
C43 N9 C44 112.3(7) . .
C43 N9 C41 121.9(7) . .
C44 N9 C41 124.5(6) . .
C43 N10 C45 113.6(6) . .
C43 N10 C47 122.9(7) . .
C45 N10 C47 123.5(7) . .
C46 N11 C45 114.6(6) . .
C46 N11 C48 120.3(7) . .
C45 N11 C48 123.7(7) . .
C46 N12 C44 112.7(6) . .
C46 N12 C42 121.5(6) . .
C44 N12 C42 125.1(6) . .
C49 N13 C51 124.2(12) . .
C49 N13 C50 124.8(12) . .
C51 N13 C50 109.0(12) . .
O12 C1 O11 117.3(6) . .
O12 C1 C2 124.1(8) . .
O11 C1 C2 118.6(8) . .
O12 C1 U1 58.7(3) . .
O11 C1 U1 58.7(4) . .
C2 C1 U1 174.1(5) . .
C1 C2 C3 110.9(6) . .
C1 C2 H2A 109.5 . .
C3 C2 H2A 109.5 . .
C1 C2 H2B 109.5 . .
C3 C2 H2B 109.5 . .
H2A C2 H2B 108.0 . .
C2 C3 C4 111.9(6) . .
C2 C3 H3A 109.2 . .
C4 C3 H3A 109.2 . .
C2 C3 H3B 109.2 . .
C4 C3 H3B 109.2 . .
H3A C3 H3B 107.9 . .
C5 C4 C3 112.4(6) . .
C5 C4 H4A 109.1 . .
C3 C4 H4A 109.1 . .
C5 C4 H4B 109.1 . .
C3 C4 H4B 109.1 . .
H4A C4 H4B 107.8 . .
C6 C5 C4 113.2(6) . .
C6 C5 H5A 108.9 . .
C4 C5 H5A 108.9 . .
C6 C5 H5B 108.9 . .
C4 C5 H5B 108.9 . .
H5A C5 H5B 107.8 . .
C5 C6 C7 115.5(6) . .
C5 C6 H6A 108.4 . .
C7 C6 H6A 108.4 . .
C5 C6 H6B 108.4 . .
C7 C6 H6B 108.4 . .
H6A C6 H6B 107.5 . .
C8 C7 C6 112.7(6) . .
C8 C7 H7A 109.1 . .
C6 C7 H7A 109.1 . .
C8 C7 H7B 109.1 . .
C6 C7 H7B 109.1 . .
H7A C7 H7B 107.8 . .
C7 C8 C9 113.7(6) . .
C7 C8 H8A 108.8 . .
C9 C8 H8A 108.8 . .
C7 C8 H8B 108.8 . .
C9 C8 H8B 108.8 . .
H8A C8 H8B 107.7 . .
C10 C9 C8 111.4(6) . .
C10 C9 H9A 109.4 . .
C8 C9 H9A 109.4 . .
C10 C9 H9B 109.4 . .
C8 C9 H9B 109.4 . .
H9A C9 H9B 108.0 . .
O14 C10 O13 118.3(8) . .
O14 C10 C9 123.5(7) . .
O13 C10 C9 118.2(7) . .
O14 C10 U3 59.1(4) . .
O13 C10 U3 59.8(4) . .
C9 C10 U3 172.1(5) . .
O15 C11 O16 123.3(8) . .
O15 C11 C12 119.1(7) . .
O16 C11 C12 117.6(7) . .
C11 C12 C13 113.0(7) . .
C11 C12 H12A 109.0 . .
C13 C12 H12A 109.0 . .
C11 C12 H12B 109.0 . .
C13 C12 H12B 109.0 . .
H12A C12 H12B 107.8 . .
C14 C13 C12 113.0(8) . .
C14 C13 H13A 109.0 . .
C12 C13 H13A 109.0 . .
C14 C13 H13B 109.0 . .
C12 C13 H13B 109.0 . .
H13A C13 H13B 107.8 . .
C15 C14 C13 113.4(9) . .
C15 C14 H14A 108.9 . .
C13 C14 H14A 108.9 . .
C15 C14 H14B 108.9 . .
C13 C14 H14B 108.9 . .
H14A C14 H14B 107.7 . .
C16 C15 C14 115.6(8) . .
C16 C15 H15A 108.4 . .
C14 C15 H15A 108.4 . .
C16 C15 H15B 108.4 . .
C14 C15 H15B 108.4 . .
H15A C15 H15B 107.4 . .
C15 C16 C17 113.0(9) . .
C15 C16 H16A 109.0 . .
C17 C16 H16A 109.0 . .
C15 C16 H16B 109.0 . .
C17 C16 H16B 109.0 . .
H16A C16 H16B 107.8 . .
C18 C17 C16 115.1(8) . .
C18 C17 H17A 108.5 . .
C16 C17 H17A 108.5 . .
C18 C17 H17B 108.5 . .
C16 C17 H17B 108.5 . .
H17A C17 H17B 107.5 . .
C19 C18 C17 110.8(9) . .
C19 C18 H18A 109.5 . .
C17 C18 H18A 109.5 . .
C19 C18 H18B 109.5 . .
C17 C18 H18B 109.5 . .
H18A C18 H18B 108.1 . .
C20 C19 C18 109.3(8) . .
C20 C19 H19A 109.8 . .
C18 C19 H19A 109.8 . .
C20 C19 H19B 109.8 . .
C18 C19 H19B 109.8 . .
H19A C19 H19B 108.3 . .
O17 C20 O18 121.4(8) . .
O17 C20 C19 118.5(8) . .
O18 C20 C19 120.2(8) . .
O20 C21 O19 120.1(7) . .
O20 C21 C22 117.5(8) . .
O19 C21 C22 122.5(8) . .
O20 C21 U2 59.7(4) . .
O19 C21 U2 60.6(4) . .
C22 C21 U2 173.4(7) . .
C21 C22 C23B 118.1(9) . .
C21 C22 C23A 119.3(10) . .
C21 C22 H22A 106.2 . .
C23A C22 H22A 130.4 . .
C21 C22 H22B 106.7 . .
H22A C22 H22B 106.8 . .
C21 C22 H22C 108.9 . .
C23B C22 H22C 100.3 . .
C21 C22 H22D 108.1 . .
C23B C22 H22D 113.1 . .
H22C C22 H22D 107.7 . .
C22 C23A C24A 112.2(12) . .
C22 C23A H23B 127.5 . .
C24A C23A H23B 119.7 . .
H23A C23A H23B 108.0 . .
C25A C24A C23A 107.9(13) . .
C25A C24A H24A 103.1 . .
C23A C24A H24A 127.8 . .
C25A C24A H24B 110.4 . .
C23A C24A H24B 100.0 . .
H24A C24A H24B 107.2 . .
C26A C25A C24A 116.9(14) . .
C26A C25A H25A 107.2 . .
C24A C25A H25A 101.4 . .
C26A C25A H25B 115.9 . .
C24A C25A H25B 107.6 . .
H25A C25A H25B 106.3 . .
C25A C26A C27A 112.2(13) . .
C25A C26A H26A 98.5 . .
C27A C26A H26A 122.8 . .
C25A C26A H26B 112.9 . .
C27A C26A H26B 102.4 . .
H26A C26A H26B 108.3 . .
C28 C27A C26A 107.5(11) . .
C28 C27A H27A 97.1 . .
C26A C27A H27A 96.9 . .
C28 C27A H27B 124.7 . .
C26A C27A H27B 118.0 . .
H27A C27A H27B 106.3 . .
C22 C23B C24B 110.8(11) . .
C22 C23B H23C 100.6 . .
C24B C23B H23C 106.1 . .
C22 C23B H23D 112.7 . .
C24B C23B H23D 117.2 . .
H23C C23B H23D 107.9 . .
C23B C24B C25B 112.9(12) . .
C23B C24B H24C 116.5 . .
C25B C24B H24C 116.9 . .
C23B C24B H24D 102.8 . .
C25B C24B H24D 97.0 . .
H24C C24B H24D 107.6 . .
C26B C25B C24B 109.3(11) . .
C26B C25B H25C 100.9 . .
C24B C25B H25C 99.5 . .
C26B C25B H25D 114.9 . .
C24B C25B H25D 120.7 . .
H25C C25B H25D 108.5 . .
C27B C26B C25B 118.2(12) . .
C27B C26B H26C 79.0 . .
C25B C26B H26C 101.1 . .
C27B C26B H26D 129.7 . .
C25B C26B H26D 109.3 . .
H26C C26B H26D 108.1 . .
C26B C27B C28 118.3(11) . .
C26B C27B H27C 118.5 . .
C28 C27B H27C 123.1 . .
C26B C27B H27D 77.2 . .
C28 C27B H27D 82.0 . .
H27C C27B H27D 107.8 . .
C27A C28 C29 124.6(10) . .
C29 C28 C27B 105.1(8) . .
C27A C28 H28A 93.0 . .
C29 C28 H28A 108.7 . .
C27B C28 H28A 118.9 . .
C27A C28 H28B 110.4 . .
C29 C28 H28B 109.6 . .
C27B C28 H28B 105.8 . .
H28A C28 H28B 108.5 . .
C27A C28 H28C 108.4 . .
C29 C28 H28C 106.2 . .
C27A C28 H28D 101.1 . .
C29 C28 H28D 108.2 . .
H28C C28 H28D 107.3 . .
C30 C29 C28 114.5(7) . .
C30 C29 H29C 108.6 . .
C28 C29 H29C 108.6 . .
C30 C29 H29D 108.6 . .
C28 C29 H29D 108.6 . .
H29C C29 H29D 107.6 . .
O22 C30 O21 118.9(8) . .
O22 C30 C29 122.1(7) . .
O21 C30 C29 118.9(7) . .
O23 C31 N2 125.8(7) . .
O23 C31 N1 126.9(7) . .
N2 C31 N1 107.3(7) . .
N1 C32 N4 114.2(6) . .
N1 C32 C33 102.9(6) . .
N4 C32 C33 102.8(6) . .
N1 C32 H32 112.0 . .
N4 C32 H32 112.1 . .
C33 C32 H32 112.1 . .
N3 C33 N2 116.8(6) . .
N3 C33 C32 102.9(6) . .
N2 C33 C32 102.2(6) . .
N3 C33 H33 111.4 . .
N2 C33 H33 111.4 . .
C32 C33 H33 111.4 . .
O24 C34 N4 125.3(8) . .
O24 C34 N3 124.4(7) . .
N4 C34 N3 110.3(8) . .
N2 C35 N5 114.8(7) . .
N2 C35 H35A 108.6 . .
N5 C35 H35A 108.6 . .
N2 C35 H35B 108.6 . .
N5 C35 H35B 108.6 . .
H35A C35 H35B 107.5 . .
N8 C36 N3 114.6(6) . .
N8 C36 H36A 108.6 . .
N3 C36 H36A 108.6 . .
N8 C36 H36B 108.6 . .
N3 C36 H36B 108.6 . .
H36A C36 H36B 107.6 . .
O25 C37 N6 126.2(7) . .
O25 C37 N5 125.1(8) . .
N6 C37 N5 108.6(6) . .
N5 C38 N8 113.5(6) . .
N5 C38 C39 103.5(5) . .
N8 C38 C39 102.8(6) . .
N5 C38 H38 112.1 . .
N8 C38 H38 112.1 . .
C39 C38 H38 112.1 . .
N7 C39 N6 112.4(6) . .
N7 C39 C38 104.5(6) . .
N6 C39 C38 103.3(6) . .
N7 C39 H39 112.0 . .
N6 C39 H39 112.0 . .
C38 C39 H39 112.0 . .
O26 C40 N7 125.8(8) . .
O26 C40 N8 125.8(7) . .
N7 C40 N8 108.4(7) . .
N6 C41 N9 113.4(6) . .
N6 C41 H41A 108.9 . .
N9 C41 H41A 108.9 . .
N6 C41 H41B 108.9 . .
N9 C41 H41B 108.9 . .
H41A C41 H41B 107.7 . .
N7 C42 N12 114.5(6) . .
N7 C42 H42A 108.6 . .
N12 C42 H42A 108.6 . .
N7 C42 H42B 108.6 . .
N12 C42 H42B 108.6 . .
H42A C42 H42B 107.6 . .
O27 C43 N10 126.2(7) . .
O27 C43 N9 125.3(8) . .
N10 C43 N9 108.4(7) . .
N12 C44 N9 114.7(6) . .
N12 C44 C45 103.9(6) . .
N9 C44 C45 102.9(6) . .
N12 C44 H44 111.6 . .
N9 C44 H44 111.6 . .
C45 C44 H44 111.6 . .
N11 C45 N10 116.5(6) . .
N11 C45 C44 101.5(6) . .
N10 C45 C44 102.5(6) . .
N11 C45 H45 111.8 . .
N10 C45 H45 111.8 . .
C44 C45 H45 111.8 . .
O28 C46 N11 126.5(7) . .
O28 C46 N12 126.4(7) . .
N11 C46 N12 107.0(7) . .
N4 C47 N10 113.2(6) 2_676 .
N4 C47 H47A 108.9 2_676 .
N10 C47 H47A 108.9 . .
N4 C47 H47B 108.9 2_676 .
N10 C47 H47B 108.9 . .
H47A C47 H47B 107.8 . .
N1 C48 N11 111.5(7) 2_676 .
N1 C48 H48A 109.3 2_676 .
N11 C48 H48A 109.3 . .
N1 C48 H48B 109.3 2_676 .
N11 C48 H48B 109.3 . .
H48A C48 H48B 108.0 . .
O33 C49 N13 126.7(14) . .
O33 C49 H49 116.6 . .
N13 C49 H49 116.6 . .
N13 C50 H50A 109.5 . .
N13 C50 H50B 109.5 . .
H50A C50 H50B 109.5 . .
N13 C50 H50C 109.5 . .
H50A C50 H50C 109.5 . .
H50B C50 H50C 109.5 . .
N13 C51 H51A 109.5 . .
N13 C51 H51B 109.5 . .
H51A C51 H51B 109.5 . .
N13 C51 H51C 109.5 . .
H51A C51 H51C 109.5 . .
H51B C51 H51C 109.5 . .

loop_
_geom_bond_atom_site_label_1
_geom_bond_atom_site_label_2
_geom_bond_distance
_geom_bond_site_symmetry_2
U1 O1 1.779(5) .
U1 O2 1.784(5) .
U1 O9 2.228(5) 2_666
U1 O9 2.297(6) .
U1 O15 2.400(6) .
U1 O11 2.521(5) .
U1 O12 2.526(5) .
U2 O4 1.782(5) .
U2 O3 1.792(5) .
U2 O9 2.244(5) .
U2 O16 2.314(5) 2_666
U2 O11 2.402(6) .
U2 O20 2.440(6) .
U2 O19 2.457(5) .
U3 O6 1.783(6) .
U3 O5 1.792(6) .
U3 O10 2.240(6) 2_675
U3 O10 2.296(5) .
U3 O17 2.360(6) 2_666
U3 O14 2.498(5) .
U3 O13 2.509(6) .
U4 O8 1.764(6) .
U4 O7 1.809(6) .
U4 O10 2.219(5) .
U4 O18 2.356(6) 1_564
U4 O13 2.395(5) .
U4 O22 2.449(6) 2_775
U4 O21 2.456(5) 2_775
Sr O33 2.433(8) .
Sr O31A 2.462(13) .
Sr O29 2.533(9) .
Sr O25 2.540(6) .
Sr O30 2.574(8) .
Sr O32B 2.59(2) .
Sr O32A 2.622(18) .
Sr O31B 2.682(19) .
Sr O23 2.739(6) .
Sr O24 2.761(5) 1_655
O9 U1 2.228(5) 2_666
O10 U3 2.240(5) 2_675
O11 C1 1.286(10) .
O12 C1 1.252(10) .
O13 C10 1.295(9) .
O14 C10 1.250(9) .
O15 C11 1.235(9) .
O16 C11 1.270(9) .
O16 U2 2.314(5) 2_666
O17 C20 1.253(10) .
O17 U3 2.360(6) 2_666
O18 C20 1.259(11) .
O18 U4 2.356(6) 1_546
O19 C21 1.286(11) .
O20 C21 1.242(10) .
O21 C30 1.285(9) .
O21 U4 2.456(5) 2_775
O22 C30 1.261(10) .
O22 U4 2.449(6) 2_775
O23 C31 1.212(9) .
O24 C34 1.250(10) .
O24 Sr 2.761(5) 1_455
O25 C37 1.229(9) .
O26 C40 1.211(9) .
O27 C43 1.219(10) .
O28 C46 1.218(9) .
O29 H29A 0.8842 .
O29 H29B 0.9140 .
O33 C49 1.182(13) .
N1 C31 1.374(10) .
N1 C32 1.445(10) .
N1 C48 1.468(10) 2_676
N2 C31 1.368(10) .
N2 C35 1.433(9) .
N2 C33 1.457(10) .
N3 C34 1.368(10) .
N3 C33 1.441(10) .
N3 C36 1.455(10) .
N4 C34 1.335(10) .
N4 C47 1.438(9) 2_676
N4 C32 1.459(11) .
N5 C37 1.373(9) .
N5 C35 1.439(10) .
N5 C38 1.452(9) .
N6 C37 1.352(11) .
N6 C41 1.452(9) .
N6 C39 1.477(8) .
N7 C40 1.358(9) .
N7 C42 1.439(10) .
N7 C39 1.445(9) .
N8 C40 1.382(10) .
N8 C36 1.431(9) .
N8 C38 1.468(9) .
N9 C43 1.376(9) .
N9 C44 1.457(10) .
N9 C41 1.468(10) .
N10 C43 1.348(11) .
N10 C45 1.455(10) .
N10 C47 1.474(9) .
N11 C46 1.363(10) .
N11 C45 1.428(10) .
N11 C48 1.485(10) .
N12 C46 1.370(10) .
N12 C44 1.429(9) .
N12 C42 1.452(9) .
N13 C49 1.306(14) .
N13 C51 1.439(9) .
N13 C50 1.456(9) .
C1 C2 1.482(10) .
C2 C3 1.531(10) .
C2 H2A 0.9700 .
C2 H2B 0.9700 .
C3 C4 1.551(10) .
C3 H3A 0.9700 .
C3 H3B 0.9700 .
C4 C5 1.522(10) .
C4 H4A 0.9700 .
C4 H4B 0.9700 .
C5 C6 1.509(10) .
C5 H5A 0.9700 .
C5 H5B 0.9700 .
C6 C7 1.519(10) .
C6 H6A 0.9700 .
C6 H6B 0.9700 .
C7 C8 1.497(11) .
C7 H7A 0.9700 .
C7 H7B 0.9700 .
C8 C9 1.543(11) .
C8 H8A 0.9700 .
C8 H8B 0.9700 .
C9 C10 1.499(11) .
C9 H9A 0.9700 .
C9 H9B 0.9700 .
C11 C12 1.502(11) .
C12 C13 1.547(10) .
C12 H12A 0.9700 .
C12 H12B 0.9700 .
C13 C14 1.529(13) .
C13 H13A 0.9700 .
C13 H13B 0.9700 .
C14 C15 1.523(12) .
C14 H14A 0.9700 .
C14 H14B 0.9700 .
C15 C16 1.504(13) .
C15 H15A 0.9700 .
C15 H15B 0.9700 .
C16 C17 1.535(15) .
C16 H16A 0.9700 .
C16 H16B 0.9700 .
C17 C18 1.518(13) .
C17 H17A 0.9700 .
C17 H17B 0.9700 .
C18 C19 1.504(14) .
C18 H18A 0.9700 .
C18 H18B 0.9700 .
C19 C20 1.483(11) .
C19 H19A 0.9700 .
C19 H19B 0.9700 .
C21 C22 1.490(12) .
C22 C23B 1.491(9) .
C22 C23A 1.506(9) .
C22 H22A 0.9665 .
C22 H22B 0.9671 .
C22 H22C 0.9684 .
C22 H22D 0.9650 .
C23A C24A 1.521(10) .
C23A H23A 0.9675 .
C23A H23B 0.9656 .
C24A C25A 1.521(10) .
C24A H24A 0.9663 .
C24A H24B 0.9648 .
C25A C26A 1.512(10) .
C25A H25A 0.9665 .
C25A H25B 0.9647 .
C26A C27A 1.512(10) .
C26A H26A 0.9669 .
C26A H26B 0.9666 .
C27A C28 1.493(9) .
C27A H27A 0.9670 .
C27A H27B 0.9671 .
C23B C24B 1.519(3) .
C23B H23C 0.9684 .
C23B H23D 0.9647 .
C24B C25B 1.520(3) .
C24B H24C 0.9652 .
C24B H24D 0.9655 .
C25B C26B 1.520(3) .
C25B H25C 0.9656 .
C25B H25D 0.9654 .
C26B C27B 1.519(9) .
C26B H26C 0.9655 .
C26B H26D 0.9667 .
C27B C28 1.546(9) .
C27B H27C 0.9659 .
C27B H27D 0.9653 .
C28 C29 1.513(11) .
C28 H28A 0.9650 .
C28 H28B 0.9660 .
C28 H28C 0.9647 .
C28 H28D 0.9660 .
C29 C30 1.490(12) .
C29 H29C 0.9700 .
C29 H29D 0.9700 .
C32 C33 1.573(10) .
C32 H32 0.9800 .
C33 H33 0.9800 .
C35 H35A 0.9700 .
C35 H35B 0.9700 .
C36 H36A 0.9700 .
C36 H36B 0.9700 .
C38 C39 1.533(11) .
C38 H38 0.9800 .
C39 H39 0.9800 .
C41 H41A 0.9700 .
C41 H41B 0.9700 .
C42 H42A 0.9700 .
C42 H42B 0.9700 .
C44 C45 1.567(10) .
C44 H44 0.9800 .
C45 H45 0.9800 .
C47 N4 1.439(9) 2_676
C47 H47A 0.9700 .
C47 H47B 0.9700 .
C48 N1 1.468(10) 2_676
C48 H48A 0.9700 .
C48 H48B 0.9700 .
C49 H49 0.9300 .
C50 H50A 0.9600 .
C50 H50B 0.9600 .
C50 H50C 0.9600 .
C51 H51A 0.9600 .
C51 H51B 0.9600 .
C51 H51C 0.9600 .

loop_
_geom_hbond_atom_site_label_D
_geom_hbond_atom_site_label_H
_geom_hbond_atom_site_label_A
_geom_hbond_distance_DH
_geom_hbond_distance_HA
_geom_hbond_distance_DA
_geom_hbond_angle_DHA
_geom_hbond_site_symmetry_A
O29 H29A O7 0.88 1.93 2.760(11) 156.1 2_776
